data_4519028
loop_
_publ_author_name
'Leonardus, Mario'
'Rameez, Mohammad'
'Wu, Wen-Ti'
'Hung, Chen-Hsiung'

_publ_section_title
;
 Tuning Alkyl Chain Lengths of Oxasmaragdyrins-B(OR)2 for Optimizing
 Hole-Transport and Efficiency in Perovskite Solar Cells
;
_journal_issue 9
_journal_name_full 'ACS Applied Energy Materials'
_journal_page_first 9090
_journal_page_last 9098
_journal_paper_doi 10.1021/acsaem.1c01383
_journal_volume 4
_journal_year 2021
_chemical_formula_moiety 'C56 H59 B N4 O3'
_chemical_formula_sum 'C56 H59 B N4 O3'
_chemical_formula_weight 846.88
_space_group_IT_number 15
_space_group_name_Hall '-C 2yc'
_space_group_name_H-M_alt 'C 1 2/c 1'
_symmetry_cell_setting monoclinic
_symmetry_Int_Tables_number 15
_symmetry_space_group_name_Hall '-C 2yc'
_symmetry_space_group_name_H-M 'C 1 2/c 1'
_atom_sites_solution_hydrogens mixed
_cell_angle_alpha 90
_cell_angle_beta 114.5580(10)
_cell_angle_gamma 90
_cell_formula_units_Z 4
_cell_length_a 17.1942(11)
_cell_length_b 23.7369(13)
_cell_length_c 12.5316(15)
_cell_measurement_reflns_used 9902
_cell_measurement_temperature 100.0(2)
_cell_measurement_theta_max 28.11
_cell_measurement_theta_min 2.48
_cell_volume 4651.9(7)
_computing_cell_refinement 'APEX3 v2015.9-0 (Bruker AXS)'
_computing_data_collection 'Bruker Instrument Service v2012.12.0.3'
_computing_data_reduction 'SAINT V8.35A (Bruker AXS Inc., 2015)'
_computing_molecular_graphics 'shelXle (C.B. Huebschle, rev 740)'
_computing_publication_material 'WinGX publication routines (Farrugia, 2014)'
_computing_structure_refinement 'SHELXL-2016/6 (Sheldrick, 2016)'
_computing_structure_solution 'SHELXT 2014/5 (Sheldrick, 2014)'
_diffrn_ambient_temperature 100.0(2)
_diffrn_measured_fraction_theta_full 1
_diffrn_measured_fraction_theta_max 1
_diffrn_measurement_device_type 'Bruker APEX-II CCD'
_diffrn_measurement_method '\f and \w scans'
_diffrn_radiation_monochromator graphite
_diffrn_radiation_type MoK\a
_diffrn_radiation_wavelength 0.71073
_diffrn_reflns_av_R_equivalents 0.0535
_diffrn_reflns_av_unetI/netI 0.0246
_diffrn_reflns_Laue_measured_fraction_full 1
_diffrn_reflns_Laue_measured_fraction_max 1
_diffrn_reflns_limit_h_max 22
_diffrn_reflns_limit_h_min -22
_diffrn_reflns_limit_k_max 31
_diffrn_reflns_limit_k_min -31
_diffrn_reflns_limit_l_max 16
_diffrn_reflns_limit_l_min -16
_diffrn_reflns_number 68339
_diffrn_reflns_point_group_measured_fraction_full 1
_diffrn_reflns_point_group_measured_fraction_max 1
_diffrn_reflns_theta_full 25.242
_diffrn_reflns_theta_max 28.289
_diffrn_reflns_theta_min 1.716
_diffrn_standards_number 0
_exptl_absorpt_coefficient_mu 0.074
_exptl_absorpt_correction_T_max 0.99862
_exptl_absorpt_correction_T_min 0.99815
_exptl_absorpt_correction_type numerical
_exptl_absorpt_process_details 'Bruker SADABS, 1996'
_exptl_crystal_colour blue
_exptl_crystal_density_diffrn 1.209
_exptl_crystal_density_meas ?
_exptl_crystal_density_method 'not measured'
_exptl_crystal_description prism
_exptl_crystal_F_000 1808
_exptl_crystal_size_max 0.416
_exptl_crystal_size_mid 0.374
_exptl_crystal_size_min 0.32
_refine_diff_density_max 0.356
_refine_diff_density_min -0.256
_refine_diff_density_rms 0.047
_refine_ls_extinction_method none
_refine_ls_goodness_of_fit_ref 1.029
_refine_ls_hydrogen_treatment mixed
_refine_ls_matrix_type full
_refine_ls_number_parameters 299
_refine_ls_number_reflns 5782
_refine_ls_number_restraints 0
_refine_ls_restrained_S_all 1.029
_refine_ls_R_factor_all 0.0572
_refine_ls_R_factor_gt 0.044
_refine_ls_shift/su_max 0.001
_refine_ls_shift/su_mean 0
_refine_ls_structure_factor_coef Fsqd
_refine_ls_weighting_details 'w=1/[\s^2^(Fo^2^)+(0.0581P)^2^+4.6059P] where P=(Fo^2^+2Fc^2^)/3'
_refine_ls_weighting_scheme calc
_refine_ls_wR_factor_gt 0.1126
_refine_ls_wR_factor_ref 0.1243
_reflns_Friedel_coverage 0
_reflns_number_gt 4673
_reflns_number_total 5782
_reflns_threshold_expression 'I > 2\s(I)'
_cod_data_source_file ae1c01383_si_004.cif
_cod_data_source_block i17284
_cod_depositor_comments
;
The following automatic conversions were performed:

data item '_exptl_crystal_density_meas' value 'none' was changed to
'?' -- the value is perceived as not measured.

Automatic conversion script
Id: cif_fix_values 7556 2019-12-06 15:28:31Z antanas 
;
_cod_original_sg_symbol_H-M 'C 2/c'
_cod_database_code 4519028
_shelx_estimated_absorpt_t_min 0.97
_shelx_estimated_absorpt_t_max 0.977

loop_
_symmetry_equiv_pos_as_xyz
'x, y, z'
'-x, y, -z+1/2'
'x+1/2, y+1/2, z'
'-x+1/2, y+1/2, -z+1/2'
'-x, -y, -z'
'x, -y, z-1/2'
'-x+1/2, -y+1/2, -z'
'x+1/2, -y+1/2, z-1/2'

loop_
_atom_site_label
_atom_site_type_symbol
_atom_site_fract_x
_atom_site_fract_y
_atom_site_fract_z
_atom_site_U_iso_or_equiv
_atom_site_adp_type
_atom_site_occupancy
_atom_site_site_symmetry_order
_atom_site_calc_flag
_atom_site_refinement_flags_posn
_atom_site_refinement_flags_adp
_atom_site_refinement_flags_occupancy
_atom_site_disorder_assembly
_atom_site_disorder_group
O1 O 0.5 0.83461(5) 0.75 0.0168(3) Uani 1 2 d S T P . .
O2 O 0.44737(5) 0.70241(3) 0.65746(7) 0.01589(19) Uani 1 1 d . . . . .
H2A H 0.4183(12) 0.7455(7) 0.7589(17) 0.037(5) Uiso 1 1 d . . . . .
N1 N 0.44532(6) 0.62570(4) 0.79018(9) 0.0149(2) Uani 1 1 d . . . . .
N2 N 0.39571(7) 0.74740(4) 0.81254(10) 0.0171(2) Uani 1 1 d . . . . .
C1 C 0.44590(8) 0.56730(5) 0.78880(10) 0.0150(2) Uani 1 1 d . . . . .
C2 C 0.38580(8) 0.54822(5) 0.83151(11) 0.0176(2) Uani 1 1 d . . . . .
H2 H 0.371775 0.510071 0.838354 0.021 Uiso 1 1 calc R U . . .
C3 C 0.35167(8) 0.59470(5) 0.86108(11) 0.0186(3) Uani 1 1 d . . . . .
H3 H 0.310712 0.59447 0.893702 0.022 Uiso 1 1 calc R U . . .
C4 C 0.38843(8) 0.64329(5) 0.83427(11) 0.0161(2) Uani 1 1 d . . . . .
C5 C 0.37135(8) 0.70016(5) 0.85361(11) 0.0175(2) Uani 1 1 d . . . . .
C6 C 0.33248(9) 0.71889(6) 0.92681(13) 0.0233(3) Uani 1 1 d . . . . .
H6 H 0.308289 0.695646 0.96683 0.028 Uiso 1 1 calc R U . . .
C7 C 0.33593(9) 0.77707(6) 0.92984(13) 0.0230(3) Uani 1 1 d . . . . .
H7 H 0.314819 0.800885 0.972746 0.028 Uiso 1 1 calc R U . . .
C8 C 0.37655(8) 0.79499(5) 0.85758(11) 0.0175(2) Uani 1 1 d . . . . .
C9 C 0.39741(8) 0.85113(5) 0.83890(11) 0.0167(2) Uani 1 1 d . . . . .
C10 C 0.45141(8) 0.86953(5) 0.78902(11) 0.0165(2) Uani 1 1 d . . . . .
C11 C 0.47014(8) 0.92616(5) 0.77254(11) 0.0191(3) Uani 1 1 d . . . . .
H11 H 0.445253 0.958626 0.789969 0.023 Uiso 1 1 calc R U . . .
C12 C 0.5 0.53758(7) 0.75 0.0145(3) Uani 1 2 d S T P . .
C13 C 0.5 0.47526(7) 0.75 0.0154(3) Uani 1 2 d S T P . .
C14 C 0.49378(8) 0.44490(5) 0.65126(11) 0.0176(2) Uani 1 1 d . . . . .
H14 H 0.489393 0.464529 0.582924 0.021 Uiso 1 1 calc R U . . .
C15 C 0.49392(9) 0.38627(5) 0.65169(12) 0.0215(3) Uani 1 1 d . . . . .
H15 H 0.489777 0.366537 0.583583 0.026 Uiso 1 1 calc R U . . .
C16 C 0.5 0.35597(8) 0.75 0.0242(4) Uani 1 2 d S T P . .
C17 C 0.5 0.29233(9) 0.75 0.0426(6) Uani 1 2 d S T P . .
H17A H 0.459417 0.278571 0.673275 0.064 Uiso 0.5 1 calc R U P . .
H17B H 0.483108 0.278571 0.811019 0.064 Uiso 0.5 1 calc R U P . .
H17C H 0.557476 0.278572 0.765706 0.064 Uiso 0.5 1 calc R U P . .
C18 C 0.35677(8) 0.89621(5) 0.88216(11) 0.0169(2) Uani 1 1 d . . . . .
C19 C 0.26805(8) 0.89988(5) 0.83940(12) 0.0213(3) Uani 1 1 d . . . . .
H19 H 0.233353 0.874096 0.78105 0.026 Uiso 1 1 calc R U . . .
C20 C 0.22955(8) 0.94070(6) 0.88087(12) 0.0221(3) Uani 1 1 d . . . . .
H20 H 0.168956 0.942076 0.851083 0.027 Uiso 1 1 calc R U . . .
C21 C 0.27833(9) 0.97958(5) 0.96530(12) 0.0210(3) Uani 1 1 d . . . . .
C22 C 0.36672(9) 0.97571(6) 1.00817(12) 0.0229(3) Uani 1 1 d . . . . .
H22 H 0.401335 1.00168 1.066129 0.028 Uiso 1 1 calc R U . . .
C23 C 0.40556(8) 0.93458(6) 0.96793(12) 0.0208(3) Uani 1 1 d . . . . .
H23 H 0.466186 0.93262 0.999384 0.025 Uiso 1 1 calc R U . . .
C24 C 0.23635(10) 1.02465(6) 1.00899(14) 0.0298(3) Uani 1 1 d . . . . .
H24A H 0.244127 1.061484 0.979476 0.045 Uiso 1 1 calc R U . . .
H24B H 0.26261 1.025056 1.09497 0.045 Uiso 1 1 calc R U . . .
H24C H 0.17513 1.016564 0.980809 0.045 Uiso 1 1 calc R U . . .
C25 C 0.38710(9) 0.68070(6) 0.54913(11) 0.0221(3) Uani 1 1 d . . . . .
H25A H 0.329176 0.680908 0.547959 0.027 Uiso 1 1 calc R U . . .
H25B H 0.401938 0.641389 0.538749 0.027 Uiso 1 1 calc R U . . .
C26 C 0.38875(11) 0.71742(6) 0.45108(12) 0.0292(3) Uani 1 1 d . . . . .
H26A H 0.349856 0.700861 0.375028 0.035 Uiso 1 1 calc R U . . .
H26B H 0.447263 0.716796 0.454308 0.035 Uiso 1 1 calc R U . . .
C27 C 0.36281(10) 0.77846(6) 0.45504(13) 0.0270(3) Uani 1 1 d . . . . .
H27A H 0.394529 0.793299 0.535457 0.032 Uiso 1 1 calc R U . . .
H27B H 0.301038 0.779931 0.436867 0.032 Uiso 1 1 calc R U . . .
C28 C 0.38044(10) 0.81593(6) 0.36871(13) 0.0292(3) Uani 1 1 d . . . . .
H28A H 0.442197 0.814098 0.386916 0.035 Uiso 1 1 calc R U . . .
H28B H 0.348751 0.800839 0.288514 0.035 Uiso 1 1 calc R U . . .
C29 C 0.35552(10) 0.87704(6) 0.37045(13) 0.0300(3) Uani 1 1 d . . . . .
H29A H 0.387172 0.892358 0.45046 0.036 Uiso 1 1 calc R U . . .
H29B H 0.293698 0.879116 0.351727 0.036 Uiso 1 1 calc R U . . .
C30 C 0.37416(11) 0.91339(7) 0.28334(15) 0.0390(4) Uani 1 1 d . . . . .
H30A H 0.344579 0.897697 0.204264 0.059 Uiso 1 1 calc R U . . .
H30B H 0.435889 0.913925 0.305106 0.059 Uiso 1 1 calc R U . . .
H30C H 0.353984 0.95188 0.28471 0.059 Uiso 1 1 calc R U . . .
B1 B 0.5 0.66493(8) 0.75 0.0149(4) Uani 1 2 d S T P . .

loop_
_atom_site_aniso_label
_atom_site_aniso_U_11
_atom_site_aniso_U_22
_atom_site_aniso_U_33
_atom_site_aniso_U_23
_atom_site_aniso_U_13
_atom_site_aniso_U_12
O1 0.0186(6) 0.0136(6) 0.0232(6) 0 0.0136(5) 0
O2 0.0180(4) 0.0141(4) 0.0173(4) 0.0003(3) 0.0091(3) 0.0003(3)
N1 0.0159(5) 0.0125(5) 0.0193(5) 0.0000(4) 0.0103(4) 0.0008(4)
N2 0.0197(5) 0.0139(5) 0.0225(5) 0.0007(4) 0.0136(4) 0.0015(4)
C1 0.0163(6) 0.0130(5) 0.0165(5) 0.0004(4) 0.0076(5) -0.0010(4)
C2 0.0183(6) 0.0158(6) 0.0210(6) 0.0008(4) 0.0105(5) -0.0018(4)
C3 0.0184(6) 0.0182(6) 0.0232(6) 0.0008(5) 0.0127(5) -0.0008(5)
C4 0.0152(5) 0.0162(6) 0.0198(6) 0.0002(4) 0.0100(5) 0.0002(4)
C5 0.0166(6) 0.0156(6) 0.0243(6) 0.0004(5) 0.0124(5) 0.0001(4)
C6 0.0268(7) 0.0197(6) 0.0338(7) 0.0019(5) 0.0231(6) 0.0018(5)
C7 0.0271(7) 0.0190(6) 0.0332(7) -0.0003(5) 0.0227(6) 0.0025(5)
C8 0.0170(6) 0.0160(6) 0.0227(6) -0.0006(5) 0.0115(5) 0.0019(4)
C9 0.0165(6) 0.0152(6) 0.0195(6) -0.0008(4) 0.0086(5) 0.0018(4)
C10 0.0169(6) 0.0147(6) 0.0190(6) -0.0006(4) 0.0084(5) 0.0023(4)
C11 0.0226(6) 0.0148(6) 0.0214(6) -0.0001(5) 0.0105(5) 0.0013(5)
C12 0.0149(8) 0.0141(8) 0.0148(7) 0 0.0065(6) 0
C13 0.0136(8) 0.0141(8) 0.0192(8) 0 0.0074(6) 0
C14 0.0197(6) 0.0169(6) 0.0184(6) 0.0006(4) 0.0102(5) -0.0001(5)
C15 0.0293(7) 0.0167(6) 0.0226(6) -0.0036(5) 0.0148(6) -0.0010(5)
C16 0.0329(10) 0.0148(8) 0.0304(10) 0 0.0188(9) 0
C17 0.085(2) 0.0156(10) 0.0411(13) 0 0.0400(14) 0
C18 0.0189(6) 0.0144(6) 0.0204(6) 0.0017(4) 0.0112(5) 0.0030(4)
C19 0.0189(6) 0.0190(6) 0.0261(6) -0.0033(5) 0.0096(5) 0.0001(5)
C20 0.0185(6) 0.0217(6) 0.0290(7) 0.0013(5) 0.0125(5) 0.0042(5)
C21 0.0277(7) 0.0159(6) 0.0257(6) 0.0022(5) 0.0175(6) 0.0039(5)
C22 0.0253(7) 0.0225(6) 0.0240(6) -0.0058(5) 0.0132(6) -0.0025(5)
C23 0.0173(6) 0.0235(6) 0.0228(6) -0.0022(5) 0.0096(5) 0.0008(5)
C24 0.0356(8) 0.0210(7) 0.0431(9) -0.0031(6) 0.0265(7) 0.0051(6)
C25 0.0225(6) 0.0193(6) 0.0224(6) -0.0013(5) 0.0072(5) -0.0010(5)
C26 0.0410(8) 0.0239(7) 0.0210(7) -0.0009(5) 0.0111(6) 0.0033(6)
C27 0.0294(7) 0.0235(7) 0.0269(7) 0.0033(5) 0.0106(6) 0.0045(6)
C28 0.0330(8) 0.0291(7) 0.0241(7) 0.0037(6) 0.0105(6) 0.0031(6)
C29 0.0288(7) 0.0277(7) 0.0307(7) 0.0053(6) 0.0097(6) 0.0013(6)
C30 0.0360(9) 0.0371(9) 0.0377(9) 0.0124(7) 0.0091(7) -0.0046(7)
B1 0.0159(9) 0.0130(8) 0.0199(9) 0 0.0115(7) 0

loop_
_atom_type_symbol
_atom_type_description
_atom_type_scat_dispersion_real
_atom_type_scat_dispersion_imag
_atom_type_scat_source
C C 0.0033 0.0016 'International Tables Vol C Tables 4.2.6.8 and 6.1.1.4'
H H 0 0 'International Tables Vol C Tables 4.2.6.8 and 6.1.1.4'
B B 0.0013 0.0007 'International Tables Vol C Tables 4.2.6.8 and 6.1.1.4'
N N 0.0061 0.0033 'International Tables Vol C Tables 4.2.6.8 and 6.1.1.4'
O O 0.0106 0.006 'International Tables Vol C Tables 4.2.6.8 and 6.1.1.4'

loop_
_exptl_crystal_face_index_h
_exptl_crystal_face_index_k
_exptl_crystal_face_index_l
_exptl_crystal_face_perp_dist
0 1 1 0.212
0 -1 -1 0.152
0 0 -1 0.137
0 0 1 0.208
0 1 -1 0.142
0 -1 1 0.19
-1 1 2 0.196
1 -1 -2 0.19
-1 0 2 0.204
-1 -1 2 0.218
1 1 -2 0.15
-1 0 1 0.218
1 0 -1 0.197
1 -1 -1 0.223
-1 1 1 0.247
-1 -1 1 0.245
1 1 -1 0.165
0 1 0 0.187
0 -1 0 0.167
1 1 0 0.155
-1 -1 0 0.198
1 0 0 0.118
-1 0 0 0.16
1 -1 0 0.176
-1 1 0 0.232

loop_
_geom_angle_atom_site_label_1
_geom_angle_atom_site_label_2
_geom_angle_atom_site_label_3
_geom_angle
_geom_angle_site_symmetry_1
_geom_angle_site_symmetry_3
_geom_angle_publ_flag
C10 O1 C10 107.48(13) 2_656 . ?
C25 O2 B1 120.64(10) . . ?
C4 N1 C1 108.61(10) . . ?
C4 N1 B1 125.32(10) . . ?
C1 N1 B1 126.06(10) . . ?
C8 N2 C5 111.01(11) . . ?
C8 N2 H2A 126.8(11) . . ?
C5 N2 H2A 122.1(11) . . ?
N1 C1 C12 121.03(11) . . ?
N1 C1 C2 107.70(10) . . ?
C12 C1 C2 131.27(12) . . ?
C3 C2 C1 107.76(11) . . ?
C3 C2 H2 126.1 . . ?
C1 C2 H2 126.1 . . ?
C2 C3 C4 107.88(11) . . ?
C2 C3 H3 126.1 . . ?
C4 C3 H3 126.1 . . ?
N1 C4 C3 108.03(10) . . ?
N1 C4 C5 126.07(11) . . ?
C3 C4 C5 125.87(11) . . ?
N2 C5 C6 106.69(11) . . ?
N2 C5 C4 126.54(11) . . ?
C6 C5 C4 126.58(12) . . ?
C7 C6 C5 107.82(11) . . ?
C7 C6 H6 126.1 . . ?
C5 C6 H6 126.1 . . ?
C6 C7 C8 107.99(11) . . ?
C6 C7 H7 126 . . ?
C8 C7 H7 126 . . ?
N2 C8 C7 106.47(11) . . ?
N2 C8 C9 125.91(11) . . ?
C7 C8 C9 127.56(11) . . ?
C10 C9 C8 129.04(11) . . ?
C10 C9 C18 115.99(11) . . ?
C8 C9 C18 114.95(11) . . ?
C9 C10 O1 125.34(11) . . ?
C9 C10 C11 126.82(11) . . ?
O1 C10 C11 107.79(10) . . ?
C11 C11 C10 108.46(7) 2_656 . ?
C11 C11 H11 125.8 2_656 . ?
C10 C11 H11 125.8 . . ?
C1 C12 C1 119.73(15) 2_656 . ?
C1 C12 C13 120.14(8) 2_656 . ?
C1 C12 C13 120.13(8) . . ?
C14 C13 C14 117.89(16) 2_656 . ?
C14 C13 C12 121.06(8) 2_656 . ?
C14 C13 C12 121.06(8) . . ?
C15 C14 C13 120.87(12) . . ?
C15 C14 H14 119.6 . . ?
C13 C14 H14 119.6 . . ?
C14 C15 C16 121.29(12) . . ?
C14 C15 H15 119.4 . . ?
C16 C15 H15 119.4 . . ?
C15 C16 C15 117.80(17) 2_656 . ?
C15 C16 C17 121.10(8) 2_656 . ?
C15 C16 C17 121.10(8) . . ?
C16 C17 H17A 109.5 . . ?
C16 C17 H17B 109.5 . . ?
H17A C17 H17B 109.5 . . ?
C16 C17 H17C 109.5 . . ?
H17A C17 H17C 109.5 . . ?
H17B C17 H17C 109.5 . . ?
C16 C17 H17A 109.471(10) . 2_656 ?
H17A C17 H17A 141.1 . 2_656 ?
H17B C17 H17A 56.3 . 2_656 ?
H17C C17 H17A 56.3 . 2_656 ?
C16 C17 H17B 109.470(5) . 2_656 ?
H17A C17 H17B 56.3 . 2_656 ?
H17B C17 H17B 141.1 . 2_656 ?
H17C C17 H17B 56.3 . 2_656 ?
H17A C17 H17B 109.5 2_656 2_656 ?
C16 C17 H17C 109.470(3) . 2_656 ?
H17A C17 H17C 56.2 . 2_656 ?
H17B C17 H17C 56.3 . 2_656 ?
H17C C17 H17C 141.1 . 2_656 ?
H17A C17 H17C 109.5 2_656 2_656 ?
H17B C17 H17C 109.5 2_656 2_656 ?
C23 C18 C19 117.90(11) . . ?
C23 C18 C9 121.65(11) . . ?
C19 C18 C9 120.42(11) . . ?
C20 C19 C18 120.99(12) . . ?
C20 C19 H19 119.5 . . ?
C18 C19 H19 119.5 . . ?
C19 C20 C21 121.07(12) . . ?
C19 C20 H20 119.5 . . ?
C21 C20 H20 119.5 . . ?
C22 C21 C20 117.85(12) . . ?
C22 C21 C24 121.09(13) . . ?
C20 C21 C24 121.06(13) . . ?
C21 C22 C23 121.31(12) . . ?
C21 C22 H22 119.3 . . ?
C23 C22 H22 119.3 . . ?
C22 C23 C18 120.87(12) . . ?
C22 C23 H23 119.6 . . ?
C18 C23 H23 119.6 . . ?
C21 C24 H24A 109.5 . . ?
C21 C24 H24B 109.5 . . ?
H24A C24 H24B 109.5 . . ?
C21 C24 H24C 109.5 . . ?
H24A C24 H24C 109.5 . . ?
H24B C24 H24C 109.5 . . ?
O2 C25 C26 108.32(11) . . ?
O2 C25 H25A 110 . . ?
C26 C25 H25A 110 . . ?
O2 C25 H25B 110 . . ?
C26 C25 H25B 110 . . ?
H25A C25 H25B 108.4 . . ?
C25 C26 C27 114.58(12) . . ?
C25 C26 H26A 108.6 . . ?
C27 C26 H26A 108.6 . . ?
C25 C26 H26B 108.6 . . ?
C27 C26 H26B 108.6 . . ?
H26A C26 H26B 107.6 . . ?
C26 C27 C28 112.61(12) . . ?
C26 C27 H27A 109.1 . . ?
C28 C27 H27A 109.1 . . ?
C26 C27 H27B 109.1 . . ?
C28 C27 H27B 109.1 . . ?
H27A C27 H27B 107.8 . . ?
C29 C28 C27 114.04(13) . . ?
C29 C28 H28A 108.7 . . ?
C27 C28 H28A 108.7 . . ?
C29 C28 H28B 108.7 . . ?
C27 C28 H28B 108.7 . . ?
H28A C28 H28B 107.6 . . ?
C28 C29 C30 112.72(14) . . ?
C28 C29 H29A 109 . . ?
C30 C29 H29A 109 . . ?
C28 C29 H29B 109 . . ?
C30 C29 H29B 109 . . ?
H29A C29 H29B 107.8 . . ?
C29 C30 H30A 109.5 . . ?
C29 C30 H30B 109.5 . . ?
H30A C30 H30B 109.5 . . ?
C29 C30 H30C 109.5 . . ?
H30A C30 H30C 109.5 . . ?
H30B C30 H30C 109.5 . . ?
O2 B1 O2 103.89(14) 2_656 . ?
O2 B1 N1 111.67(5) 2_656 2_656 ?
O2 B1 N1 111.84(5) . 2_656 ?
O2 B1 N1 111.85(5) 2_656 . ?
O2 B1 N1 111.67(5) . . ?
N1 B1 N1 106.07(13) 2_656 . ?

loop_
_geom_bond_atom_site_label_1
_geom_bond_atom_site_label_2
_geom_bond_distance
_geom_bond_site_symmetry_2
_geom_bond_publ_flag
O1 C10 1.4014(14) 2_656 ?
O1 C10 1.4014(13) . ?
O2 C25 1.4188(15) . ?
O2 B1 1.4432(14) . ?
N1 C4 1.3732(15) . ?
N1 C1 1.3863(15) . ?
N1 B1 1.5487(15) . ?
N2 C8 1.3631(16) . ?
N2 C5 1.3701(16) . ?
N2 H2A 0.91(2) . ?
C1 C12 1.4055(14) . ?
C1 C2 1.4210(16) . ?
C2 C3 1.3712(17) . ?
C2 H2 0.95 . ?
C3 C4 1.4210(17) . ?
C3 H3 0.95 . ?
C4 C5 1.4233(17) . ?
C5 C6 1.4126(17) . ?
C6 C7 1.3822(19) . ?
C6 H6 0.95 . ?
C7 C8 1.4193(17) . ?
C7 H7 0.95 . ?
C8 C9 1.4243(17) . ?
C9 C10 1.3878(17) . ?
C9 C18 1.4974(16) . ?
C10 C11 1.4171(17) . ?
C11 C11 1.362(3) 2_656 ?
C11 H11 0.95 . ?
C12 C13 1.479(2) . ?
C13 C14 1.3971(15) 2_656 ?
C13 C14 1.3972(15) . ?
C14 C15 1.3915(17) . ?
C14 H14 0.95 . ?
C15 C16 1.3924(16) . ?
C15 H15 0.95 . ?
C16 C17 1.511(3) . ?
C17 H17A 0.98 . ?
C17 H17B 0.98 . ?
C17 H17C 0.98 . ?
C17 H17A 0.9799 2_656 ?
C17 H17B 0.98 2_656 ?
C17 H17C 0.9801 2_656 ?
C18 C23 1.3924(18) . ?
C18 C19 1.3938(18) . ?
C19 C20 1.3903(18) . ?
C19 H19 0.95 . ?
C20 C21 1.3919(19) . ?
C20 H20 0.95 . ?
C21 C22 1.3885(19) . ?
C21 C24 1.5145(18) . ?
C22 C23 1.3906(18) . ?
C22 H22 0.95 . ?
C23 H23 0.95 . ?
C24 H24A 0.98 . ?
C24 H24B 0.98 . ?
C24 H24C 0.98 . ?
C25 C26 1.5164(19) . ?
C25 H25A 0.99 . ?
C25 H25B 0.99 . ?
C26 C27 1.523(2) . ?
C26 H26A 0.99 . ?
C26 H26B 0.99 . ?
C27 C28 1.525(2) . ?
C27 H27A 0.99 . ?
C27 H27B 0.99 . ?
C28 C29 1.515(2) . ?
C28 H28A 0.99 . ?
C28 H28B 0.99 . ?
C29 C30 1.526(2) . ?
C29 H29A 0.99 . ?
C29 H29B 0.99 . ?
C30 H30A 0.98 . ?
C30 H30B 0.98 . ?
C30 H30C 0.98 . ?

loop_
_geom_torsion_atom_site_label_1
_geom_torsion_atom_site_label_2
_geom_torsion_atom_site_label_3
_geom_torsion_atom_site_label_4
_geom_torsion
_geom_torsion_site_symmetry_1
_geom_torsion_site_symmetry_2
_geom_torsion_site_symmetry_3
_geom_torsion_site_symmetry_4
_geom_torsion_publ_flag
C4 N1 C1 C12 -178.64(9) . . . . ?
B1 N1 C1 C12 0.85(16) . . . . ?
C4 N1 C1 C2 1.18(13) . . . . ?
B1 N1 C1 C2 -179.33(9) . . . . ?
N1 C1 C2 C3 -1.67(14) . . . . ?
C12 C1 C2 C3 178.13(11) . . . . ?
C1 C2 C3 C4 1.50(14) . . . . ?
C1 N1 C4 C3 -0.26(14) . . . . ?
B1 N1 C4 C3 -179.76(9) . . . . ?
C1 N1 C4 C5 177.75(12) . . . . ?
B1 N1 C4 C5 -1.74(18) . . . . ?
C2 C3 C4 N1 -0.79(15) . . . . ?
C2 C3 C4 C5 -178.81(12) . . . . ?
C8 N2 C5 C6 1.51(15) . . . . ?
C8 N2 C5 C4 -173.65(12) . . . . ?
N1 C4 C5 N2 13.0(2) . . . . ?
C3 C4 C5 N2 -169.32(13) . . . . ?
N1 C4 C5 C6 -161.21(13) . . . . ?
C3 C4 C5 C6 16.5(2) . . . . ?
N2 C5 C6 C7 -1.16(15) . . . . ?
C4 C5 C6 C7 173.99(13) . . . . ?
C5 C6 C7 C8 0.43(16) . . . . ?
C5 N2 C8 C7 -1.24(15) . . . . ?
C5 N2 C8 C9 176.13(12) . . . . ?
C6 C7 C8 N2 0.47(15) . . . . ?
C6 C7 C8 C9 -176.84(13) . . . . ?
N2 C8 C9 C10 -11.2(2) . . . . ?
C7 C8 C9 C10 165.64(13) . . . . ?
N2 C8 C9 C18 170.52(12) . . . . ?
C7 C8 C9 C18 -12.66(19) . . . . ?
C8 C9 C10 O1 -2.6(2) . . . . ?
C18 C9 C10 O1 175.68(10) . . . . ?
C8 C9 C10 C11 -179.91(13) . . . . ?
C18 C9 C10 C11 -1.63(19) . . . . ?
C10 O1 C10 C9 -177.22(15) 2_656 . . . ?
C10 O1 C10 C11 0.52(6) 2_656 . . . ?
C9 C10 C11 C11 176.29(14) . . . 2_656 ?
O1 C10 C11 C11 -1.40(17) . . . 2_656 ?
N1 C1 C12 C1 -0.41(8) . . . 2_656 ?
C2 C1 C12 C1 179.82(15) . . . 2_656 ?
N1 C1 C12 C13 179.59(8) . . . . ?
C2 C1 C12 C13 -0.18(15) . . . . ?
C1 C12 C13 C14 131.22(8) 2_656 . . 2_656 ?
C1 C12 C13 C14 -48.77(8) . . . 2_656 ?
C1 C12 C13 C14 -48.77(8) 2_656 . . . ?
C1 C12 C13 C14 131.23(8) . . . . ?
C14 C13 C14 C15 -0.08(9) 2_656 . . . ?
C12 C13 C14 C15 179.91(9) . . . . ?
C13 C14 C15 C16 0.18(18) . . . . ?
C14 C15 C16 C15 -0.09(9) . . . 2_656 ?
C14 C15 C16 C17 179.91(9) . . . . ?
C10 C9 C18 C23 -59.41(16) . . . . ?
C8 C9 C18 C23 119.12(14) . . . . ?
C10 C9 C18 C19 122.43(13) . . . . ?
C8 C9 C18 C19 -59.04(16) . . . . ?
C23 C18 C19 C20 0.23(19) . . . . ?
C9 C18 C19 C20 178.46(12) . . . . ?
C18 C19 C20 C21 0.8(2) . . . . ?
C19 C20 C21 C22 -1.0(2) . . . . ?
C19 C20 C21 C24 178.98(13) . . . . ?
C20 C21 C22 C23 0.3(2) . . . . ?
C24 C21 C22 C23 -179.70(13) . . . . ?
C21 C22 C23 C18 0.7(2) . . . . ?
C19 C18 C23 C22 -0.94(19) . . . . ?
C9 C18 C23 C22 -179.15(12) . . . . ?
B1 O2 C25 C26 -140.32(10) . . . . ?
O2 C25 C26 C27 -62.37(16) . . . . ?
C25 C26 C27 C28 169.83(13) . . . . ?
C26 C27 C28 C29 -179.90(13) . . . . ?
C27 C28 C29 C30 179.87(13) . . . . ?
C25 O2 B1 O2 178.99(11) . . . 2_656 ?
C25 O2 B1 N1 58.40(12) . . . 2_656 ?
C25 O2 B1 N1 -60.30(12) . . . . ?
C4 N1 B1 O2 57.02(14) . . . 2_656 ?
C1 N1 B1 O2 -122.39(13) . . . 2_656 ?
C4 N1 B1 O2 -58.93(14) . . . . ?
C1 N1 B1 O2 121.66(13) . . . . ?
C4 N1 B1 N1 178.99(12) . . . 2_656 ?
C1 N1 B1 N1 -0.42(8) . . . 2_656 ?
